data_1520268
loop_
_publ_author_name
'Coles, Simon J.'
'Hursthouse, Michael B.'
'Davies, David B.'
'Kilic, A.'
'Yesilot, Serkan'

_publ_section_title
;
 C18H24N5O4P3
;
_journal_name_full 'Crystal Structure Report Archive'
_journal_page_first 410
_journal_year 2008
_chemical_formula_sum 'C18 H24 N5 O4 P3'
_chemical_formula_weight 467.33
_space_group_IT_number 4
_symmetry_cell_setting monoclinic
_symmetry_space_group_name_Hall 'P 2yb'
_symmetry_space_group_name_H-M 'P 1 21 1'
_atom_sites_solution_hydrogens geom
_atom_sites_solution_primary direct
_atom_sites_solution_secondary difmap
_cell_angle_alpha 90.00
_cell_angle_beta 96.5520(10)
_cell_angle_gamma 90.00
_cell_formula_units_Z 2
_cell_length_a 6.30730(10)
_cell_length_b 17.6438(4)
_cell_length_c 9.5481(2)
_cell_measurement_reflns_used 10282
_cell_measurement_temperature 120(2)
_cell_measurement_theta_max 27.48
_cell_measurement_theta_min 2.91
_cell_volume 1055.62(4)
_computing_cell_refinement 'DENZO, COLLECT'
_computing_data_reduction 'DENZO, COLLECT'
_computing_molecular_graphics 'PLATON (Spek, 2003)'
_computing_structure_refinement 'SHELXL-97 (Sheldrick, 1997)'
_computing_structure_solution 'SHELXS-97 (Sheldrick, 1997)'
_diffrn_ambient_temperature 120(2)
_diffrn_detector_area_resol_mean 9.091
_diffrn_measured_fraction_theta_full 0.996
_diffrn_measured_fraction_theta_max 0.996
_diffrn_measurement_device_type 'Bruker-Nonius APEX2 Area Detector'
_diffrn_measurement_method '\f and \w scans'
_diffrn_radiation_monochromator '10cm confocal mirrors'
_diffrn_radiation_source 'Bruker-Nonius FR591 rotating anode'
_diffrn_radiation_type MoK\a
_diffrn_radiation_wavelength 0.71073
_diffrn_reflns_av_R_equivalents 0.0295
_diffrn_reflns_av_sigmaI/netI 0.0376
_diffrn_reflns_limit_h_max 8
_diffrn_reflns_limit_h_min -8
_diffrn_reflns_limit_k_max 22
_diffrn_reflns_limit_k_min -22
_diffrn_reflns_limit_l_max 12
_diffrn_reflns_limit_l_min -10
_diffrn_reflns_number 12391
_diffrn_reflns_theta_full 27.48
_diffrn_reflns_theta_max 27.48
_diffrn_reflns_theta_min 3.15
_exptl_absorpt_coefficient_mu 0.318
_exptl_absorpt_correction_T_max 0.9874
_exptl_absorpt_correction_T_min 0.9333
_exptl_absorpt_correction_type multi-scan
_exptl_absorpt_process_details 'SADABS V2.10 (Sheldrick, G.M., 2003)'
_exptl_crystal_colour colourless
_exptl_crystal_density_diffrn 1.470
_exptl_crystal_density_method 'not measured'
_exptl_crystal_description plate
_exptl_crystal_F_000 488
_exptl_crystal_size_max 0.22
_exptl_crystal_size_mid 0.18
_exptl_crystal_size_min 0.04
_refine_diff_density_max 0.258
_refine_diff_density_min -0.285
_refine_diff_density_rms 0.048
_refine_ls_abs_structure_details 'Flack H D (1983), Acta Cryst. A39, 876-881'
_refine_ls_abs_structure_Flack 0.02(6)
_refine_ls_extinction_method none
_refine_ls_goodness_of_fit_ref 1.010
_refine_ls_hydrogen_treatment mixed
_refine_ls_matrix_type full
_refine_ls_number_parameters 279
_refine_ls_number_reflns 4543
_refine_ls_number_restraints 1
_refine_ls_restrained_S_all 1.010
_refine_ls_R_factor_all 0.0294
_refine_ls_R_factor_gt 0.0282
_refine_ls_shift/su_max 0.002
_refine_ls_shift/su_mean 0.000
_refine_ls_structure_factor_coef Fsqd
_refine_ls_weighting_details 'calc w=1/[\s^2^(Fo^2^)+(0.0168P)^2^+0.6200P] where P=(Fo^2^+2Fc^2^)/3'
_refine_ls_weighting_scheme calc
_refine_ls_wR_factor_gt 0.0645
_refine_ls_wR_factor_ref 0.0654
_reflns_number_gt 4430
_reflns_number_total 4543
_reflns_threshold_expression >2sigma(I)
_cod_data_source_file eCrystal-410.cif
_cod_data_source_block 2008src0232
_cod_depositor_comments
;
Citation :
Coles, Simon J. and Hursthouse, Michael B. and Davies, David B. and 
Kilic, A. and Yesilot, Serkan (2008) 
University of Southampton, Crystal Structure Report Archive. 
(doi:10.5258/ecrystals/410)

More at:
http://ecrystals.chem.soton.ac.uk/410/

The following automatic conversions were performed:

'_symmetry_cell_setting' value 'Monoclinic' changed to 'monoclinic'
according to the built-in table from CIF Core dictionary named
'cif_core.dic' version 2.4.1 from 2010-06-29.

Automatic conversion script
Id: cif_fix_values 3392 2015-05-12 13:50:21Z andrius 
;
_cod_original_sg_symbol_H-M P2(1)
_cod_database_code 1520268

loop_
_symmetry_equiv_pos_as_xyz
'x, y, z'
'-x, y+1/2, -z'

loop_
_atom_site_label
_atom_site_type_symbol
_atom_site_fract_x
_atom_site_fract_y
_atom_site_fract_z
_atom_site_U_iso_or_equiv
_atom_site_adp_type
_atom_site_occupancy
_atom_site_symmetry_multiplicity
_atom_site_calc_flag
_atom_site_refinement_flags
_atom_site_disorder_assembly
_atom_site_disorder_group
C1 C 0.9402(3) 0.91402(11) 0.3254(2) 0.0163(4) Uani 1 1 d . . .
C2 C 0.7786(3) 0.95502(12) 0.3775(2) 0.0243(5) Uani 1 1 d . . .
H2 H 0.6360 0.9367 0.3667 0.029 Uiso 1 1 calc R . .
C3 C 0.8288(3) 1.02336(12) 0.4457(2) 0.0252(5) Uani 1 1 d . . .
H3 H 0.7189 1.0522 0.4805 0.030 Uiso 1 1 calc R . .
C4 C 1.0361(3) 1.04996(11) 0.4636(2) 0.0200(4) Uani 1 1 d . . .
H4 H 1.0688 1.0968 0.5102 0.024 Uiso 1 1 calc R . .
C5 C 1.1954(3) 1.00765(12) 0.4131(2) 0.0205(4) Uani 1 1 d . . .
H5 H 1.3384 1.0255 0.4258 0.025 Uiso 1 1 calc R . .
C6 C 1.1492(3) 0.93927(11) 0.3440(2) 0.0181(4) Uani 1 1 d . . .
H6 H 1.2596 0.9103 0.3101 0.022 Uiso 1 1 calc R . .
C7 C 0.4284(3) 0.88178(11) -0.0138(2) 0.0194(4) Uani 1 1 d . . .
C8 C 0.2386(3) 0.84485(11) 0.0005(2) 0.0206(4) Uani 1 1 d . . .
H8 H 0.2234 0.8150 0.0815 0.025 Uiso 1 1 calc R . .
C9 C 0.0707(3) 0.85229(13) -0.1064(2) 0.0261(5) Uani 1 1 d . . .
H9 H -0.0605 0.8271 -0.0985 0.031 Uiso 1 1 calc R . .
C10 C 0.0933(4) 0.89632(13) -0.2248(2) 0.0295(5) Uani 1 1 d . . .
H10 H -0.0226 0.9015 -0.2970 0.035 Uiso 1 1 calc R . .
C11 C 0.2856(4) 0.93256(13) -0.2369(2) 0.0314(5) Uani 1 1 d . . .
H11 H 0.3021 0.9620 -0.3182 0.038 Uiso 1 1 calc R . .
C12 C 0.4542(4) 0.92583(12) -0.1304(2) 0.0252(5) Uani 1 1 d . . .
H12 H 0.5854 0.9512 -0.1376 0.030 Uiso 1 1 calc R . .
C13 C 0.2123(3) 0.74290(12) 0.5376(2) 0.0203(4) Uani 1 1 d . . .
H13A H 0.0718 0.7254 0.5618 0.024 Uiso 1 1 calc R . .
H13B H 0.1996 0.7971 0.5108 0.024 Uiso 1 1 calc R . .
C14 C 0.3799(3) 0.73351(12) 0.6644(2) 0.0226(4) Uani 1 1 d . . .
H14A H 0.3402 0.7646 0.7437 0.027 Uiso 1 1 calc R . .
H14B H 0.3854 0.6798 0.6947 0.027 Uiso 1 1 calc R . .
C15 C 0.5968(3) 0.75768(12) 0.6278(2) 0.0225(4) Uani 1 1 d . . .
H15A H 0.5916 0.8114 0.5975 0.027 Uiso 1 1 calc R . .
H15B H 0.7032 0.7531 0.7120 0.027 Uiso 1 1 calc R . .
C16 C 1.0731(3) 0.60916(12) 0.0622(2) 0.0232(4) Uani 1 1 d . . .
H16A H 1.2117 0.5847 0.0934 0.028 Uiso 1 1 calc R . .
H16B H 1.1024 0.6586 0.0192 0.028 Uiso 1 1 calc R . .
C17 C 0.9473(3) 0.55952(12) -0.0472(2) 0.0238(4) Uani 1 1 d . . .
H17A H 1.0290 0.5532 -0.1290 0.029 Uiso 1 1 calc R . .
H17B H 0.9279 0.5088 -0.0063 0.029 Uiso 1 1 calc R . .
C18 C 0.7308(3) 0.59311(13) -0.0968(2) 0.0240(4) Uani 1 1 d . . .
H18A H 0.7506 0.6412 -0.1471 0.029 Uiso 1 1 calc R . .
H18B H 0.6513 0.5578 -0.1641 0.029 Uiso 1 1 calc R . .
N1 N 0.5300(3) 0.79640(9) 0.30218(17) 0.0165(3) Uani 1 1 d . . .
N2 N 0.5760(3) 0.64445(9) 0.27530(18) 0.0189(4) Uani 1 1 d . . .
N3 N 0.7380(3) 0.74228(9) 0.09116(18) 0.0191(4) Uani 1 1 d . . .
N4 N 0.2750(3) 0.69799(9) 0.41793(18) 0.0174(3) Uani 1 1 d . . .
N5 N 0.9548(3) 0.62201(10) 0.18678(19) 0.0190(3) Uani 1 1 d . . .
O1 O 0.9078(2) 0.84579(7) 0.25289(15) 0.0183(3) Uani 1 1 d . . .
O2 O 0.6021(2) 0.88168(8) 0.09166(14) 0.0190(3) Uani 1 1 d . . .
O3 O 0.66056(19) 0.71003(8) 0.51440(14) 0.0195(3) Uani 1 1 d . . .
O4 O 0.6053(2) 0.60774(8) 0.01980(15) 0.0201(3) Uani 1 1 d . . .
P1 P 0.68442(7) 0.81113(3) 0.18652(5) 0.01550(11) Uani 1 1 d . . .
P2 P 0.51106(7) 0.71306(3) 0.36849(5) 0.01452(10) Uani 1 1 d . . .
P3 P 0.71145(7) 0.65762(3) 0.14669(5) 0.01549(11) Uani 1 1 d . . .
H4N H 0.176(4) 0.6891(16) 0.349(3) 0.041(8) Uiso 1 1 d . . .
H5N H 0.943(4) 0.5805(15) 0.232(3) 0.027(7) Uiso 1 1 d . . .

loop_
_atom_site_aniso_label
_atom_site_aniso_U_11
_atom_site_aniso_U_22
_atom_site_aniso_U_33
_atom_site_aniso_U_23
_atom_site_aniso_U_13
_atom_site_aniso_U_12
C1 0.0194(9) 0.0144(9) 0.0149(9) 0.0007(7) 0.0017(7) 0.0002(7)
C2 0.0163(10) 0.0224(10) 0.0342(12) -0.0077(9) 0.0022(9) -0.0008(8)
C3 0.0202(10) 0.0210(10) 0.0343(12) -0.0097(9) 0.0031(9) 0.0023(8)
C4 0.0237(10) 0.0171(9) 0.0185(10) -0.0006(8) -0.0008(8) -0.0043(8)
C5 0.0178(9) 0.0234(10) 0.0200(10) 0.0018(8) 0.0003(8) -0.0053(8)
C6 0.0155(9) 0.0218(10) 0.0173(10) 0.0010(8) 0.0035(7) 0.0004(8)
C7 0.0232(9) 0.0173(9) 0.0174(9) -0.0024(8) 0.0007(8) 0.0048(8)
C8 0.0251(10) 0.0202(10) 0.0169(10) -0.0013(8) 0.0040(8) 0.0022(8)
C9 0.0243(10) 0.0296(12) 0.0236(11) -0.0081(9) 0.0000(8) 0.0017(9)
C10 0.0346(12) 0.0299(12) 0.0222(11) -0.0031(9) -0.0052(9) 0.0093(10)
C11 0.0485(14) 0.0275(12) 0.0181(11) 0.0033(9) 0.0033(10) 0.0077(11)
C12 0.0313(11) 0.0215(10) 0.0235(11) 0.0033(9) 0.0058(9) 0.0010(9)
C13 0.0190(9) 0.0218(10) 0.0210(11) -0.0036(8) 0.0064(8) 0.0014(8)
C14 0.0265(10) 0.0259(10) 0.0159(10) -0.0001(8) 0.0038(8) 0.0032(9)
C15 0.0239(10) 0.0243(11) 0.0181(10) -0.0041(8) -0.0025(8) -0.0005(9)
C16 0.0186(9) 0.0254(11) 0.0264(11) -0.0041(9) 0.0064(8) 0.0018(8)
C17 0.0271(11) 0.0239(10) 0.0212(11) -0.0061(9) 0.0067(8) 0.0023(9)
C18 0.0253(10) 0.0293(11) 0.0172(10) -0.0065(9) 0.0020(8) 0.0013(9)
N1 0.0170(7) 0.0144(8) 0.0181(8) -0.0008(6) 0.0028(6) 0.0006(6)
N2 0.0217(8) 0.0142(8) 0.0216(8) -0.0010(7) 0.0061(7) 0.0007(6)
N3 0.0223(8) 0.0166(8) 0.0191(9) -0.0026(7) 0.0061(7) -0.0015(7)
N4 0.0145(7) 0.0203(9) 0.0172(8) -0.0017(7) 0.0006(6) -0.0017(6)
N5 0.0164(8) 0.0209(9) 0.0197(9) -0.0021(7) 0.0022(7) 0.0026(7)
O1 0.0153(6) 0.0156(7) 0.0243(7) -0.0042(6) 0.0039(5) -0.0003(5)
O2 0.0213(7) 0.0155(6) 0.0197(7) 0.0018(6) 0.0005(6) -0.0011(6)
O3 0.0151(6) 0.0224(7) 0.0203(7) 0.0002(6) -0.0007(5) 0.0028(6)
O4 0.0173(6) 0.0227(7) 0.0201(7) -0.0070(6) 0.0011(6) -0.0001(6)
P1 0.0164(2) 0.0131(2) 0.0172(2) -0.00089(19) 0.00281(18) -0.00045(19)
P2 0.0135(2) 0.0140(2) 0.0160(2) 0.00004(18) 0.00170(17) -0.00009(18)
P3 0.0156(2) 0.0137(2) 0.0172(2) -0.00258(19) 0.00173(18) 0.00025(19)

loop_
_atom_type_symbol
_atom_type_description
_atom_type_scat_dispersion_real
_atom_type_scat_dispersion_imag
_atom_type_scat_source
C C 0.0033 0.0016 'International Tables Vol C Tables 4.2.6.8 and 6.1.1.4'
H H 0.0000 0.0000 'International Tables Vol C Tables 4.2.6.8 and 6.1.1.4'
N N 0.0061 0.0033 'International Tables Vol C Tables 4.2.6.8 and 6.1.1.4'
O O 0.0106 0.0060 'International Tables Vol C Tables 4.2.6.8 and 6.1.1.4'
P P 0.1023 0.0942 'International Tables Vol C Tables 4.2.6.8 and 6.1.1.4'

loop_
_geom_angle_atom_site_label_1
_geom_angle_atom_site_label_2
_geom_angle_atom_site_label_3
_geom_angle
_geom_angle_site_symmetry_1
_geom_angle_site_symmetry_3
C6 C1 C2 120.95(18) . .
C6 C1 O1 115.22(16) . .
C2 C1 O1 123.83(17) . .
C1 C2 C3 118.86(19) . .
C4 C3 C2 120.99(19) . .
C3 C4 C5 119.25(19) . .
C4 C5 C6 120.88(18) . .
C1 C6 C5 119.04(18) . .
C12 C7 C8 121.78(19) . .
C12 C7 O2 115.17(18) . .
C8 C7 O2 122.91(18) . .
C7 C8 C9 118.60(19) . .
C8 C9 C10 120.6(2) . .
C11 C10 C9 119.7(2) . .
C10 C11 C12 120.2(2) . .
C7 C12 C11 119.1(2) . .
N4 C13 C14 109.46(16) . .
C15 C14 C13 110.46(17) . .
O3 C15 C14 109.97(16) . .
N5 C16 C17 111.51(16) . .
C18 C17 C16 111.84(17) . .
O4 C18 C17 112.25(17) . .
P1 N1 P2 120.37(10) . .
P2 N2 P3 121.20(10) . .
P1 N3 P3 119.36(11) . .
C13 N4 P2 117.91(13) . .
C16 N5 P3 113.99(14) . .
C1 O1 P1 126.91(12) . .
C7 O2 P1 126.00(12) . .
C15 O3 P2 116.31(12) . .
C18 O4 P3 117.57(12) . .
N1 P1 N3 117.89(9) . .
N1 P1 O2 109.91(8) . .
N3 P1 O2 110.56(9) . .
N1 P1 O1 111.89(8) . .
N3 P1 O1 106.63(8) . .
O2 P1 O1 98.16(7) . .
N2 P2 O3 107.51(9) . .
N2 P2 N1 116.20(9) . .
O3 P2 N1 108.16(8) . .
N2 P2 N4 109.90(9) . .
O3 P2 N4 102.12(8) . .
N1 P2 N4 111.88(8) . .
O4 P3 N2 106.98(8) . .
O4 P3 N3 108.45(8) . .
N2 P3 N3 118.53(9) . .
O4 P3 N5 105.36(8) . .
N2 P3 N5 109.28(9) . .
N3 P3 N5 107.48(9) . .

loop_
_geom_bond_atom_site_label_1
_geom_bond_atom_site_label_2
_geom_bond_distance
_geom_bond_site_symmetry_2
C1 C6 1.384(3) .
C1 C2 1.388(3) .
C1 O1 1.392(2) .
C2 C3 1.390(3) .
C3 C4 1.381(3) .
C4 C5 1.382(3) .
C5 C6 1.390(3) .
C7 C12 1.382(3) .
C7 C8 1.383(3) .
C7 O2 1.401(2) .
C8 C9 1.390(3) .
C9 C10 1.392(3) .
C10 C11 1.388(4) .
C11 C12 1.390(3) .
C13 N4 1.481(2) .
C13 C14 1.523(3) .
C14 C15 1.512(3) .
C15 O3 1.463(2) .
C16 N5 1.492(3) .
C16 C17 1.516(3) .
C17 C18 1.514(3) .
C18 O4 1.460(2) .
N1 P1 1.5754(16) .
N1 P2 1.6107(16) .
N2 P2 1.5836(16) .
N2 P3 1.5911(17) .
N3 P1 1.5777(17) .
N3 P3 1.6002(17) .
N4 P2 1.6344(16) .
N5 P3 1.6622(17) .
O1 P1 1.5991(14) .
O2 P1 1.5911(14) .
O3 P2 1.5916(14) .
O4 P3 1.5829(14) .
